data_4026284
loop_
_publ_author_name
'Alan R. Katritzky'
'Davit Jishkariani'
'Rajeev Sakhuja'
'C. Dennis Hall'
'Peter J. Steel'

_publ_section_title
;
 Carbene-Mediated Transformations of 1-(Benzylideneamino)benzimidazoles
;
_journal_name_full 'Journal of Organic Chemistry'
_journal_page_first 4082
_journal_page_last 4087
_journal_paper_doi 10.1021/jo200088s
_journal_volume 76
_journal_year 2011
_chemical_formula_moiety 'C17 H15 N3 O S'
_chemical_formula_sum 'C17 H15 N3 O S'
_chemical_formula_weight 309.38
_chemical_name_systematic
; 
 ? 
;
_space_group_IT_number 14
_symmetry_cell_setting monoclinic
_symmetry_space_group_name_Hall '-P 2yn'
_symmetry_space_group_name_H-M 'P 1 21/n 1'
_atom_sites_solution_hydrogens geom
_atom_sites_solution_primary direct
_atom_sites_solution_secondary difmap
_audit_creation_method SHELXL-97
_cell_angle_alpha 90.00
_cell_angle_beta 93.502(3)
_cell_angle_gamma 90.00
_cell_formula_units_Z 4
_cell_length_a 7.0373(3)
_cell_length_b 14.2920(7)
_cell_length_c 14.6826(8)
_cell_measurement_reflns_used 2494
_cell_measurement_temperature 114(2)
_cell_measurement_theta_max 19.67
_cell_measurement_theta_min 2.78
_cell_volume 1473.98(13)
_computing_cell_refinement 'Bruker SAINT'
_computing_data_collection 'Bruker APEX2'
_computing_data_reduction 'Bruker SAINT'
_computing_molecular_graphics 'Bruker SHELXTL'
_computing_publication_material 'Bruker SHELXTL'
_computing_structure_refinement 'SHELXL-97 (Sheldrick, 2008)'
_computing_structure_solution 'SHELXS-97 (Sheldrick, 2008)'
_diffrn_ambient_temperature 114(2)
_diffrn_measured_fraction_theta_full 0.999
_diffrn_measured_fraction_theta_max 0.999
_diffrn_measurement_device_type 'Bruker APEX-II CCD'
_diffrn_measurement_method '\f and \w scans'
_diffrn_radiation_monochromator graphite
_diffrn_radiation_source 'fine-focus sealed tube'
_diffrn_radiation_type MoK\a
_diffrn_radiation_wavelength 0.71073
_diffrn_reflns_av_R_equivalents 0.1120
_diffrn_reflns_av_sigmaI/netI 0.1108
_diffrn_reflns_limit_h_max 9
_diffrn_reflns_limit_h_min -8
_diffrn_reflns_limit_k_max 18
_diffrn_reflns_limit_k_min -18
_diffrn_reflns_limit_l_max 19
_diffrn_reflns_limit_l_min -19
_diffrn_reflns_number 28360
_diffrn_reflns_theta_full 27.49
_diffrn_reflns_theta_max 27.49
_diffrn_reflns_theta_min 2.78
_exptl_absorpt_coefficient_mu 0.225
_exptl_absorpt_correction_T_max 1.000
_exptl_absorpt_correction_T_min 0.714
_exptl_absorpt_correction_type multi-scan
_exptl_absorpt_process_details Sadabs
_exptl_crystal_colour colourless
_exptl_crystal_density_diffrn 1.394
_exptl_crystal_description Block
_exptl_crystal_F_000 648
_exptl_crystal_size_max 0.45
_exptl_crystal_size_mid 0.18
_exptl_crystal_size_min 0.12
_refine_diff_density_max 0.417
_refine_diff_density_min -0.250
_refine_diff_density_rms 0.063
_refine_ls_extinction_method none
_refine_ls_goodness_of_fit_ref 0.735
_refine_ls_hydrogen_treatment constr
_refine_ls_matrix_type full
_refine_ls_number_parameters 201
_refine_ls_number_reflns 3387
_refine_ls_number_restraints 0
_refine_ls_restrained_S_all 0.735
_refine_ls_R_factor_all 0.0906
_refine_ls_R_factor_gt 0.0466
_refine_ls_shift/su_max 0.060
_refine_ls_shift/su_mean 0.001
_refine_ls_structure_factor_coef Fsqd
_refine_ls_weighting_details 'calc w=1/[\s^2^(Fo^2^)+(0.0633P)^2^+0.0000P] where P=(Fo^2^+2Fc^2^)/3'
_refine_ls_weighting_scheme calc
_refine_ls_wR_factor_gt 0.1052
_refine_ls_wR_factor_ref 0.1182
_reflns_number_gt 1809
_reflns_number_total 3387
_reflns_threshold_expression >2sigma(I)
_cod_data_source_file jo200088s_si_004.cif
_cod_data_source_block 3l80
_cod_original_cell_volume 1473.98(12)
_cod_database_code 4026284

loop_
_symmetry_equiv_pos_as_xyz
'x, y, z'
'-x+1/2, y+1/2, -z+1/2'
'-x, -y, -z'
'x-1/2, -y-1/2, z-1/2'

loop_
_atom_site_label
_atom_site_type_symbol
_atom_site_fract_x
_atom_site_fract_y
_atom_site_fract_z
_atom_site_U_iso_or_equiv
_atom_site_adp_type
_atom_site_occupancy
_atom_site_symmetry_multiplicity
_atom_site_calc_flag
_atom_site_refinement_flags
S1 S 0.04433(8) 0.30057(5) 0.21467(4) 0.03045(19) Uani 1 1 d .
O1 O 0.5168(2) 0.25530(12) 0.11380(12) 0.0348(5) Uani 1 1 d .
N1 N 0.2137(2) 0.49124(13) 0.35654(12) 0.0194(4) Uani 1 1 d .
N3 N 0.2985(2) 0.35658(13) 0.41763(13) 0.0221(5) Uani 1 1 d .
N2 N 0.4065(3) 0.36908(14) 0.20558(13) 0.0270(5) Uani 1 1 d .
C1 C 0.1665(3) 0.56399(16) 0.28939(15) 0.0262(6) Uani 1 1 d .
H1A H 0.1298 0.5350 0.2304 0.039 Uiso 1 1 calc R
H1B H 0.2776 0.6043 0.2831 0.039 Uiso 1 1 calc R
H1C H 0.0603 0.6015 0.3095 0.039 Uiso 1 1 calc R
C2 C 0.2545(3) 0.40151(16) 0.33852(16) 0.0211(5) Uani 1 1 d .
C3 C 0.3544(3) 0.25853(17) 0.42719(18) 0.0325(6) Uani 1 1 d .
H3A H 0.3311 0.2266 0.3685 0.049 Uiso 1 1 calc R
H3B H 0.2796 0.2285 0.4732 0.049 Uiso 1 1 calc R
H3C H 0.4901 0.2547 0.4463 0.049 Uiso 1 1 calc R
C3A C 0.2879(3) 0.41988(16) 0.48920(15) 0.0205(5) Uani 1 1 d .
C4 C 0.3275(3) 0.41005(17) 0.58253(15) 0.0246(6) Uani 1 1 d .
H4A H 0.3649 0.3518 0.6092 0.029 Uiso 1 1 calc R
C5 C 0.3093(3) 0.48948(18) 0.63416(17) 0.0285(6) Uani 1 1 d .
H5A H 0.3376 0.4862 0.6982 0.034 Uiso 1 1 calc R
C6 C 0.2505(3) 0.57519(18) 0.59532(16) 0.0275(6) Uani 1 1 d .
H6A H 0.2374 0.6279 0.6338 0.033 Uiso 1 1 calc R
C7 C 0.2110(3) 0.58482(16) 0.50228(16) 0.0231(5) Uani 1 1 d .
H7A H 0.1709 0.6426 0.4756 0.028 Uiso 1 1 calc R
C7A C 0.2336(3) 0.50511(16) 0.45053(15) 0.0202(5) Uani 1 1 d .
C8 C 0.2499(3) 0.35738(16) 0.24600(16) 0.0228(5) Uani 1 1 d .
C9 C 0.4273(3) 0.32840(18) 0.11997(17) 0.0278(6) Uani 1 1 d .
C10 C 0.3557(3) 0.38121(17) 0.03750(16) 0.0251(6) Uani 1 1 d .
C11 C 0.2807(3) 0.47084(17) 0.04325(17) 0.0280(6) Uani 1 1 d .
H11A H 0.2736 0.4997 0.1012 0.034 Uiso 1 1 calc R
C12 C 0.2164(3) 0.51846(17) -0.03474(17) 0.0290(6) Uani 1 1 d .
H12A H 0.1655 0.5797 -0.0301 0.035 Uiso 1 1 calc R
C13 C 0.2259(3) 0.47704(18) -0.11944(18) 0.0306(6) Uani 1 1 d .
H13A H 0.1816 0.5098 -0.1729 0.037 Uiso 1 1 calc R
C14 C 0.3004(3) 0.38719(18) -0.12628(17) 0.0310(6) Uani 1 1 d .
H14A H 0.3075 0.3586 -0.1844 0.037 Uiso 1 1 calc R
C15 C 0.3643(3) 0.33981(17) -0.04809(16) 0.0270(6) Uani 1 1 d .
H15A H 0.4144 0.2784 -0.0528 0.032 Uiso 1 1 calc R

loop_
_atom_site_aniso_label
_atom_site_aniso_U_11
_atom_site_aniso_U_22
_atom_site_aniso_U_33
_atom_site_aniso_U_23
_atom_site_aniso_U_13
_atom_site_aniso_U_12
S1 0.0288(3) 0.0303(4) 0.0323(4) -0.0081(3) 0.0024(3) -0.0070(3)
O1 0.0417(10) 0.0287(11) 0.0341(11) -0.0029(9) 0.0030(8) 0.0044(8)
N1 0.0208(9) 0.0176(11) 0.0195(11) -0.0003(9) -0.0005(8) -0.0009(8)
N3 0.0229(10) 0.0203(11) 0.0229(12) 0.0012(9) -0.0005(8) -0.0011(8)
N2 0.0318(11) 0.0284(12) 0.0207(12) -0.0029(10) 0.0011(9) -0.0059(9)
C1 0.0312(13) 0.0260(14) 0.0206(13) 0.0030(12) -0.0036(10) 0.0004(11)
C2 0.0198(11) 0.0222(14) 0.0213(13) 0.0012(11) 0.0008(9) -0.0038(10)
C3 0.0400(14) 0.0180(14) 0.0391(17) 0.0037(12) 0.0001(12) 0.0035(11)
C3A 0.0163(11) 0.0233(14) 0.0216(13) 0.0003(11) -0.0011(9) -0.0032(9)
C4 0.0233(11) 0.0286(15) 0.0217(14) 0.0059(12) 0.0003(10) -0.0038(10)
C5 0.0225(12) 0.0421(17) 0.0209(14) 0.0019(12) 0.0016(10) -0.0043(11)
C6 0.0267(12) 0.0306(15) 0.0256(14) -0.0062(12) 0.0043(10) -0.0029(11)
C7 0.0241(12) 0.0223(14) 0.0228(14) -0.0005(11) -0.0001(10) -0.0028(10)
C7A 0.0171(11) 0.0250(14) 0.0184(13) -0.0027(11) 0.0001(9) -0.0031(9)
C8 0.0269(12) 0.0195(13) 0.0218(14) -0.0019(11) 0.0005(10) -0.0001(10)
C9 0.0273(12) 0.0298(15) 0.0269(15) -0.0043(12) 0.0052(10) -0.0077(11)
C10 0.0224(12) 0.0292(15) 0.0241(14) -0.0034(12) 0.0040(10) -0.0066(10)
C11 0.0255(12) 0.0302(15) 0.0287(15) -0.0061(12) 0.0054(10) -0.0029(11)
C12 0.0276(13) 0.0271(15) 0.0329(16) -0.0004(12) 0.0066(11) 0.0017(11)
C13 0.0276(13) 0.0350(16) 0.0290(15) 0.0041(13) -0.0011(11) -0.0013(11)
C14 0.0414(15) 0.0304(16) 0.0213(14) -0.0035(12) 0.0027(11) -0.0079(12)
C15 0.0277(12) 0.0248(14) 0.0288(15) -0.0045(12) 0.0055(10) -0.0048(11)

loop_
_atom_type_symbol
_atom_type_description
_atom_type_scat_dispersion_real
_atom_type_scat_dispersion_imag
_atom_type_scat_source
C C 0.0033 0.0016 'International Tables Vol C Tables 4.2.6.8 and 6.1.1.4'
H H 0.0000 0.0000 'International Tables Vol C Tables 4.2.6.8 and 6.1.1.4'
N N 0.0061 0.0033 'International Tables Vol C Tables 4.2.6.8 and 6.1.1.4'
O O 0.0106 0.0060 'International Tables Vol C Tables 4.2.6.8 and 6.1.1.4'
S S 0.1246 0.1234 'International Tables Vol C Tables 4.2.6.8 and 6.1.1.4'

loop_
_geom_angle_atom_site_label_1
_geom_angle_atom_site_label_2
_geom_angle_atom_site_label_3
_geom_angle
C2 N1 C7A 108.73(19)
C2 N1 C1 126.2(2)
C7A N1 C1 125.02(19)
C2 N3 C3A 108.73(19)
C2 N3 C3 126.0(2)
C3A N3 C3 125.29(19)
C8 N2 C9 119.8(2)
N1 C1 H1A 109.5
N1 C1 H1B 109.5
H1A C1 H1B 109.5
N1 C1 H1C 109.5
H1A C1 H1C 109.5
H1B C1 H1C 109.5
N1 C2 N3 109.0(2)
N1 C2 C8 126.0(2)
N3 C2 C8 125.0(2)
N3 C3 H3A 109.5
N3 C3 H3B 109.5
H3A C3 H3B 109.5
N3 C3 H3C 109.5
H3A C3 H3C 109.5
H3B C3 H3C 109.5
C7A C3A C4 121.7(2)
C7A C3A N3 106.7(2)
C4 C3A N3 131.5(2)
C5 C4 C3A 116.1(2)
C5 C4 H4A 121.9
C3A C4 H4A 121.9
C4 C5 C6 122.1(2)
C4 C5 H5A 118.9
C6 C5 H5A 118.9
C7 C6 C5 121.6(2)
C7 C6 H6A 119.2
C5 C6 H6A 119.2
C7A C7 C6 115.9(2)
C7A C7 H7A 122.0
C6 C7 H7A 122.0
C7 C7A C3A 122.4(2)
C7 C7A N1 130.8(2)
C3A C7A N1 106.80(19)
N2 C8 C2 112.99(19)
N2 C8 S1 132.30(19)
C2 C8 S1 114.71(15)
O1 C9 N2 120.2(2)
O1 C9 C10 121.5(2)
N2 C9 C10 118.1(2)
C11 C10 C15 118.9(2)
C11 C10 C9 121.9(2)
C15 C10 C9 119.2(2)
C12 C11 C10 120.6(2)
C12 C11 H11A 119.7
C10 C11 H11A 119.7
C13 C12 C11 120.1(2)
C13 C12 H12A 119.9
C11 C12 H12A 119.9
C12 C13 C14 119.9(2)
C12 C13 H13A 120.0
C14 C13 H13A 120.0
C15 C14 C13 119.7(2)
C15 C14 H14A 120.1
C13 C14 H14A 120.1
C14 C15 C10 120.7(2)
C14 C15 H15A 119.6
C10 C15 H15A 119.6

loop_
_geom_bond_atom_site_label_1
_geom_bond_atom_site_label_2
_geom_bond_distance
S1 C8 1.698(2)
O1 C9 1.226(3)
N1 C2 1.344(3)
N1 C7A 1.393(3)
N1 C1 1.457(3)
N3 C2 1.347(3)
N3 C3A 1.392(3)
N3 C3 1.460(3)
N2 C8 1.294(3)
N2 C9 1.401(3)
C1 H1A 0.9800
C1 H1B 0.9800
C1 H1C 0.9800
C2 C8 1.496(3)
C3 H3A 0.9800
C3 H3B 0.9800
C3 H3C 0.9800
C3A C7A 1.388(3)
C3A C4 1.389(3)
C4 C5 1.375(3)
C4 H4A 0.9500
C5 C6 1.403(3)
C5 H5A 0.9500
C6 C7 1.384(3)
C6 H6A 0.9500
C7 C7A 1.384(3)
C7 H7A 0.9500
C9 C10 1.488(3)
C10 C11 1.390(3)
C10 C15 1.394(3)
C11 C12 1.384(3)
C11 H11A 0.9500
C12 C13 1.383(3)
C12 H12A 0.9500
C13 C14 1.393(3)
C13 H13A 0.9500
C14 C15 1.384(3)
C14 H14A 0.9500
C15 H15A 0.9500

loop_
_cod_related_entry_id
_cod_related_entry_database
_cod_related_entry_code
1 ChemSpider 30659374
